data_4122983
loop_
_publ_author_name
'Cui, Jingjing'
'Li, Yongxin'
'Ganguly, Rakesh'
'Inthirarajah, Anusiya'
'Hirao, Hajime'
'Kinjo, Rei'

_publ_section_title
;
 Metal-Free \s-Bond Metathesis in Ammonia Activation by a
 Diazadiphosphapentalene.
;
_journal_name_full 'Journal of the American Chemical Society'
_journal_page_first 141119074650008
_journal_paper_doi 10.1021/ja509963m
_journal_year 2014
_chemical_formula_sum 'C36 H55 Cl N2 P2'
_chemical_formula_weight 613.21
_space_group_crystal_system monoclinic
_space_group_IT_number 14
_space_group_name_Hall '-P 2ybc'
_space_group_name_H-M_alt 'P 1 21/c 1'
_symmetry_space_group_name_Hall '-P 2ybc'
_symmetry_space_group_name_H-M 'P 1 21/c 1'
_atom_sites_solution_hydrogens geom
_cell_angle_alpha 90
_cell_angle_beta 101.868(3)
_cell_angle_gamma 90
_cell_formula_units_Z 4
_cell_length_a 19.1008(13)
_cell_length_b 9.3723(6)
_cell_length_c 20.0296(15)
_cell_measurement_reflns_used 4027
_cell_measurement_temperature 103.(2)
_cell_measurement_theta_max 28.1536
_cell_measurement_theta_min 2.4087
_cell_volume 3509.0(4)
_computing_cell_refinement 'SAINT V8.34A (Bruker AXS Inc., 2013)'
_computing_data_collection 'APEX2 (Bruker AXS Inc., 2014)'
_computing_data_reduction 'SAINT V8.34A (Bruker AXS Inc., 2013)'
_computing_molecular_graphics 'XP (Bruker AXS Inc., 2014)'
_computing_publication_material 'APEX2 (Bruker AXS Inc., 2014)'
_computing_structure_refinement 'SHELXL-2014/6 (Sheldrick, 2014)'
_diffrn_ambient_temperature 103.(2)
_diffrn_detector_area_resol_mean 8.3333
_diffrn_measured_fraction_theta_full 0.996
_diffrn_measured_fraction_theta_max 0.996
_diffrn_measurement_device_type 'CCD area detector'
_diffrn_measurement_method 'phi and omega scans'
_diffrn_radiation_monochromator graphite
_diffrn_radiation_type MoK\a
_diffrn_radiation_wavelength 0.71073
_diffrn_reflns_av_R_equivalents 0.1144
_diffrn_reflns_av_unetI/netI 0.1201
_diffrn_reflns_limit_h_max 28
_diffrn_reflns_limit_h_min -19
_diffrn_reflns_limit_k_max 13
_diffrn_reflns_limit_k_min -13
_diffrn_reflns_limit_l_max 29
_diffrn_reflns_limit_l_min -28
_diffrn_reflns_number 40141
_diffrn_reflns_theta_full 31.60
_diffrn_reflns_theta_max 31.60
_diffrn_reflns_theta_min 2.43
_diffrn_source 'fine-focus sealed tube'
_exptl_absorpt_coefficient_mu 0.226
_exptl_absorpt_correction_T_max 0.96
_exptl_absorpt_correction_T_min 0.64
_exptl_absorpt_correction_type multi-scan
_exptl_absorpt_process_details 'SADABS V2014/4 (Bruker AXS Inc.)'
_exptl_crystal_colour colourless
_exptl_crystal_density_diffrn 1.161
_exptl_crystal_density_method 'not measured'
_exptl_crystal_description block
_exptl_crystal_F_000 1328
_exptl_crystal_size_max 0.420
_exptl_crystal_size_mid 0.380
_exptl_crystal_size_min 0.200
_refine_diff_density_max 1.188
_refine_diff_density_min -0.676
_refine_ls_extinction_method none
_refine_ls_goodness_of_fit_ref 1.034
_refine_ls_hydrogen_treatment constr
_refine_ls_matrix_type full
_refine_ls_number_parameters 384
_refine_ls_number_reflns 11730
_refine_ls_number_restraints 0
_refine_ls_restrained_S_all 1.034
_refine_ls_R_factor_all 0.1129
_refine_ls_R_factor_gt 0.0638
_refine_ls_shift/su_max 0.001
_refine_ls_shift/su_mean 0.000
_refine_ls_structure_factor_coef Fsqd
_refine_ls_weighting_details 'w=1/[\s^2^(Fo^2^)+(0.0632P)^2^+0.0744P] where P=(Fo^2^+2Fc^2^)/3'
_refine_ls_weighting_scheme calc
_refine_ls_wR_factor_gt 0.1457
_refine_ls_wR_factor_ref 0.1693
_reflns_number_gt 7333
_reflns_number_total 11730
_reflns_threshold_expression 'I > 2\s(I)'
_cod_data_source_file ja509963m_si_004.cif
_cod_data_source_block I
_cod_database_code 4122983

loop_
_space_group_symop_operation_xyz
'x, y, z'
'-x, y+1/2, -z+1/2'
'-x, -y, -z'
'x, -y-1/2, z-1/2'

loop_
_atom_site_type_symbol
_atom_site_label
_atom_site_fract_x
_atom_site_fract_y
_atom_site_fract_z
_atom_site_U_iso_or_equiv
_atom_site_adp_type
_atom_site_calc_flag
_atom_site_refinement_flags_adp
_atom_site_refinement_flags_posn
_atom_site_occupancy
C C1 0.35122(10) 0.15765(19) 0.63040(10) 0.0117(4) Uani d . . 1
C C2 0.41266(10) 0.2209(2) 0.67041(10) 0.0139(4) Uani d . . 1
C C3 0.47058(10) 0.2902(2) 0.64009(11) 0.0153(4) Uani d . . 1
H H3 0.4663 0.2531 0.5926 0.018 Uiso calc U R 1
C C4 0.54691(11) 0.2601(3) 0.67967(12) 0.0262(5) Uani d . . 1
H H4A 0.5537 0.3033 0.7251 0.039 Uiso calc U R 1
H H4B 0.5814 0.301 0.655 0.039 Uiso calc U R 1
H H4C 0.5543 0.1568 0.6842 0.039 Uiso calc U R 1
C C5 0.45820(12) 0.4516(2) 0.63582(12) 0.0231(5) Uani d . . 1
H H5A 0.4105 0.4714 0.6084 0.035 Uiso calc U R 1
H H5B 0.4944 0.4964 0.6144 0.035 Uiso calc U R 1
H H5C 0.4618 0.4903 0.6818 0.035 Uiso calc U R 1
C C6 0.41747(11) 0.2281(2) 0.74101(11) 0.0198(4) Uani d . . 1
H H6 0.4591 0.2679 0.7691 0.024 Uiso calc U R 1
C C7 0.36316(12) 0.1786(2) 0.77067(11) 0.0224(5) Uani d . . 1
H H7 0.3681 0.1817 0.8188 0.027 Uiso calc U R 1
C C8 0.30122(11) 0.1240(2) 0.72998(11) 0.0188(4) Uani d . . 1
H H8 0.2633 0.0932 0.7506 0.023 Uiso calc U R 1
C C9 0.29379(10) 0.1137(2) 0.65973(11) 0.0149(4) Uani d . . 1
C C10 0.22303(10) 0.0627(2) 0.61652(11) 0.0170(4) Uani d . . 1
H H10 0.232 0.032 0.5712 0.02 Uiso calc U R 1
C C11 0.16975(12) 0.1867(2) 0.60455(12) 0.0240(5) Uani d . . 1
H H11A 0.1249 0.1549 0.5753 0.036 Uiso calc U R 1
H H11B 0.1898 0.2655 0.5823 0.036 Uiso calc U R 1
H H11C 0.1604 0.2193 0.6484 0.036 Uiso calc U R 1
C C12 0.18995(12) -0.0634(2) 0.64753(13) 0.0259(5) Uani d . . 1
H H12A 0.2242 -0.1426 0.6554 0.039 Uiso calc U R 1
H H12B 0.1462 -0.0941 0.616 0.039 Uiso calc U R 1
H H12C 0.1783 -0.0343 0.6909 0.039 Uiso calc U R 1
C C13 0.31889(11) 0.0044(2) 0.45597(11) 0.0169(4) Uani d . . 1
H H13 0.3223 -0.0797 0.4304 0.02 Uiso calc U R 1
C C14 0.35212(10) 0.0103(2) 0.52208(10) 0.0133(4) Uani d . . 1
C C15 0.39766(10) -0.1127(2) 0.55858(11) 0.0148(4) Uani d . . 1
C C16 0.47251(11) -0.0622(2) 0.59367(11) 0.0203(5) Uani d . . 1
H H16A 0.5029 -0.1452 0.6088 0.03 Uiso calc U R 1
H H16B 0.469 -0.0031 0.6332 0.03 Uiso calc U R 1
H H16C 0.4935 -0.006 0.5615 0.03 Uiso calc U R 1
C C17 0.36157(13) -0.1859(2) 0.61141(13) 0.0252(5) Uani d . . 1
H H17A 0.3903 -0.268 0.6311 0.038 Uiso calc U R 1
H H17B 0.3137 -0.2183 0.5891 0.038 Uiso calc U R 1
H H17C 0.3577 -0.118 0.6477 0.038 Uiso calc U R 1
C C18 0.40706(12) -0.2277(2) 0.50604(11) 0.0201(5) Uani d . . 1
H H18A 0.4305 -0.1855 0.4715 0.03 Uiso calc U R 1
H H18B 0.3601 -0.265 0.4839 0.03 Uiso calc U R 1
H H18C 0.4366 -0.3056 0.5293 0.03 Uiso calc U R 1
C C19 0.17673(11) 0.1147(2) 0.43290(11) 0.0189(4) Uani d . . 1
H H19A 0.1809 0.0314 0.4638 0.023 Uiso calc U R 1
H H19B 0.1617 0.1971 0.4575 0.023 Uiso calc U R 1
C C20 0.11775(10) 0.0840(2) 0.37069(10) 0.0149(4) Uani d . . 1
C C21 0.06085(11) 0.1989(2) 0.34885(11) 0.0198(5) Uani d . . 1
C C22 0.09818(15) 0.3302(3) 0.32596(16) 0.0391(7) Uani d . . 1
H H22A 0.1196 0.3044 0.2871 0.059 Uiso calc U R 1
H H22B 0.1357 0.3633 0.3638 0.059 Uiso calc U R 1
H H22C 0.0631 0.4065 0.3124 0.059 Uiso calc U R 1
C C23 0.02565(13) 0.2390(3) 0.40854(13) 0.0316(6) Uani d . . 1
H H23A -0.0131 0.3072 0.3929 0.047 Uiso calc U R 1
H H23B 0.0614 0.2823 0.445 0.047 Uiso calc U R 1
H H23C 0.0062 0.153 0.4259 0.047 Uiso calc U R 1
C C24 0.00267(13) 0.1455(3) 0.29028(13) 0.0340(6) Uani d . . 1
H H24A -0.0336 0.2199 0.2774 0.051 Uiso calc U R 1
H H24B -0.0196 0.0599 0.3048 0.051 Uiso calc U R 1
H H24C 0.0239 0.1223 0.251 0.051 Uiso calc U R 1
C C25 0.16587(10) -0.1391(2) 0.34766(10) 0.0148(4) Uani d . . 1
C C26 0.21412(10) -0.1427(2) 0.30307(11) 0.0149(4) Uani d . . 1
C C27 0.21081(10) -0.0297(2) 0.24773(11) 0.0159(4) Uani d . . 1
H H27 0.2041 0.0648 0.2687 0.019 Uiso calc U R 1
C C28 0.14552(11) -0.0550(2) 0.19003(11) 0.0190(4) Uani d . . 1
H H28A 0.1506 -0.1469 0.1681 0.029 Uiso calc U R 1
H H28B 0.1422 0.0216 0.1562 0.029 Uiso calc U R 1
H H28C 0.102 -0.056 0.2088 0.029 Uiso calc U R 1
C C29 0.27872(12) -0.0206(2) 0.21924(13) 0.0254(5) Uani d . . 1
H H29A 0.3202 -0.0106 0.2569 0.038 Uiso calc U R 1
H H29B 0.2759 0.0623 0.189 0.038 Uiso calc U R 1
H H29C 0.2837 -0.1076 0.1935 0.038 Uiso calc U R 1
C C30 0.26305(11) -0.2552(2) 0.31008(11) 0.0170(4) Uani d . . 1
H H30 0.2962 -0.26 0.2807 0.02 Uiso calc U R 1
C C31 0.26409(11) -0.3595(2) 0.35889(12) 0.0205(5) Uani d . . 1
H H31 0.298 -0.4348 0.363 0.025 Uiso calc U R 1
C C32 0.21626(11) -0.3548(2) 0.40155(11) 0.0192(4) Uani d . . 1
H H32 0.2178 -0.4272 0.435 0.023 Uiso calc U R 1
C C33 0.16548(11) -0.2460(2) 0.39692(11) 0.0166(4) Uani d . . 1
C C34 0.10980(11) -0.2456(2) 0.44164(11) 0.0203(4) Uani d . . 1
H H34 0.1064 -0.1458 0.4583 0.024 Uiso calc U R 1
C C35 0.03584(12) -0.2862(3) 0.39989(13) 0.0294(5) Uani d . . 1
H H35A 0.0372 -0.3841 0.3829 0.044 Uiso calc U R 1
H H35B 0.0227 -0.2207 0.3612 0.044 Uiso calc U R 1
H H35C 0.0004 -0.2798 0.4288 0.044 Uiso calc U R 1
C C36 0.12978(15) -0.3414(3) 0.50426(13) 0.0336(6) Uani d . . 1
H H36A 0.0935 -0.3326 0.5322 0.05 Uiso calc U R 1
H H36B 0.1764 -0.3123 0.5311 0.05 Uiso calc U R 1
H H36C 0.1323 -0.4407 0.4897 0.05 Uiso calc U R 1
Cl Cl1 0.39750(3) 0.35819(5) 0.46653(3) 0.02064(13) Uani d . . 1
N N1 0.34502(8) 0.14327(16) 0.55687(8) 0.0116(3) Uani d . . 1
N N2 0.11258(9) -0.03054(18) 0.33615(9) 0.0145(3) Uani d . . 1
P P1 0.31014(3) 0.28343(5) 0.50740(3) 0.01392(12) Uani d . . 1
P P2 0.26792(3) 0.15425(6) 0.41535(3) 0.01573(12) Uani d . . 1

loop_
_atom_site_aniso_label
_atom_site_aniso_U_11
_atom_site_aniso_U_22
_atom_site_aniso_U_33
_atom_site_aniso_U_12
_atom_site_aniso_U_13
_atom_site_aniso_U_23
C1 0.0128(9) 0.0115(9) 0.0100(9) 0.0018(7) 0.0003(7) 0.0018(7)
C2 0.0134(9) 0.0146(9) 0.0122(10) 0.0043(7) -0.0011(7) 0.0004(8)
C3 0.0104(9) 0.0197(10) 0.0138(10) -0.0007(7) -0.0023(8) -0.0019(8)
C4 0.0131(10) 0.0389(13) 0.0233(13) -0.0008(9) -0.0037(9) -0.0038(10)
C5 0.0251(12) 0.0184(10) 0.0231(12) -0.0050(8) -0.0014(9) -0.0004(9)
C6 0.0199(11) 0.0237(11) 0.0132(10) 0.0025(8) -0.0026(8) -0.0027(8)
C7 0.0281(12) 0.0276(11) 0.0113(10) 0.0050(9) 0.0035(9) 0.0005(9)
C8 0.0202(11) 0.0223(10) 0.0151(11) 0.0020(8) 0.0062(8) 0.0028(8)
C9 0.0148(10) 0.0126(9) 0.0170(10) 0.0023(7) 0.0029(8) 0.0005(8)
C10 0.0145(10) 0.0185(10) 0.0175(11) -0.0004(7) 0.0023(8) -0.0004(8)
C11 0.0183(11) 0.0252(11) 0.0279(13) 0.0047(8) 0.0036(9) -0.0001(10)
C12 0.0212(11) 0.0252(12) 0.0311(14) -0.0044(9) 0.0052(10) 0.0036(10)
C13 0.0156(10) 0.0184(10) 0.0143(10) 0.0037(7) -0.0027(8) -0.0034(8)
C14 0.0118(9) 0.0120(9) 0.0153(10) 0.0006(7) 0.0007(8) -0.0013(7)
C15 0.0146(9) 0.0131(9) 0.0151(10) 0.0037(7) -0.0010(8) 0.0009(8)
C16 0.0158(10) 0.0212(11) 0.0198(11) 0.0053(8) -0.0056(8) -0.0005(9)
C17 0.0321(13) 0.0163(10) 0.0309(13) 0.0062(9) 0.0150(11) 0.0072(9)
C18 0.0222(11) 0.0167(10) 0.0195(11) 0.0059(8) -0.0003(9) -0.0023(8)
C19 0.0161(10) 0.0244(11) 0.0142(11) 0.0020(8) -0.0017(8) -0.0036(8)
C20 0.0102(9) 0.0200(10) 0.0132(10) 0.0010(7) -0.0005(7) -0.0002(8)
C21 0.0179(11) 0.0217(10) 0.0177(11) 0.0086(8) -0.0012(8) -0.0037(9)
C22 0.0449(17) 0.0249(13) 0.0491(18) 0.0147(11) 0.0131(14) 0.0095(12)
C23 0.0247(12) 0.0418(14) 0.0254(13) 0.0170(10) -0.0014(10) -0.0064(11)
C24 0.0251(13) 0.0431(15) 0.0263(13) 0.0213(11) -0.0124(10) -0.0115(11)
C25 0.0114(9) 0.0178(10) 0.0135(10) 0.0009(7) -0.0016(7) -0.0052(8)
C26 0.0101(9) 0.0165(9) 0.0156(10) -0.0012(7) -0.0031(8) -0.0042(8)
C27 0.0146(10) 0.0154(9) 0.0178(11) -0.0003(7) 0.0037(8) -0.0028(8)
C28 0.0208(11) 0.0184(10) 0.0167(11) -0.0009(8) 0.0010(8) 0.0007(8)
C29 0.0215(12) 0.0247(11) 0.0318(14) -0.0026(9) 0.0097(10) 0.0025(10)
C30 0.0126(10) 0.0186(10) 0.0184(11) 0.0019(7) 0.0002(8) -0.0031(8)
C31 0.0175(11) 0.0189(10) 0.0234(12) 0.0050(8) 0.0001(9) -0.0031(9)
C32 0.0207(11) 0.0184(10) 0.0170(11) 0.0019(8) 0.0003(9) 0.0010(8)
C33 0.0158(10) 0.0205(10) 0.0120(10) -0.0002(8) -0.0008(8) -0.0037(8)
C34 0.0202(11) 0.0248(11) 0.0165(11) -0.0004(8) 0.0051(9) -0.0018(9)
C35 0.0199(12) 0.0392(14) 0.0299(14) -0.0018(10) 0.0067(10) -0.0003(11)
C36 0.0378(15) 0.0433(15) 0.0214(13) 0.0030(11) 0.0097(11) 0.0061(11)
Cl1 0.0211(3) 0.0236(3) 0.0161(3) -0.00446(19) 0.0012(2) 0.0042(2)
N1 0.0123(8) 0.0111(7) 0.0096(8) 0.0004(6) -0.0018(6) 0.0003(6)
N2 0.0109(8) 0.0182(8) 0.0133(9) 0.0021(6) 0.0000(6) -0.0025(7)
P1 0.0137(3) 0.0129(2) 0.0127(3) 0.00070(18) -0.00308(19) 0.00112(19)
P2 0.0137(3) 0.0196(3) 0.0119(3) 0.00066(19) -0.0020(2) -0.0004(2)

loop_
_atom_type_symbol
_atom_type_description
_atom_type_scat_dispersion_real
_atom_type_scat_dispersion_imag
_atom_type_scat_source
C C 0.0033 0.0016 'International Tables Vol C Tables 4.2.6.8 and 6.1.1.4'
H H 0.0000 0.0000 'International Tables Vol C Tables 4.2.6.8 and 6.1.1.4'
N N 0.0061 0.0033 'International Tables Vol C Tables 4.2.6.8 and 6.1.1.4'
P P 0.1023 0.0942 'International Tables Vol C Tables 4.2.6.8 and 6.1.1.4'
Cl Cl 0.1484 0.1585 'International Tables Vol C Tables 4.2.6.8 and 6.1.1.4'

loop_
_geom_angle_atom_site_label_1
_geom_angle_atom_site_label_2
_geom_angle_atom_site_label_3
_geom_angle
C9 C1 C2 121.01(18)
C9 C1 N1 119.04(17)
C2 C1 N1 119.88(17)
C6 C2 C1 117.96(19)
C6 C2 C3 118.89(18)
C1 C2 C3 123.00(18)
C2 C3 C5 109.22(17)
C2 C3 C4 114.13(17)
C5 C3 C4 109.25(17)
C7 C6 C2 121.4(2)
C6 C7 C8 119.8(2)
C9 C8 C7 121.2(2)
C8 C9 C1 118.45(19)
C8 C9 C10 119.42(18)
C1 C9 C10 122.06(18)
C9 C10 C11 109.52(17)
C9 C10 C12 113.80(18)
C11 C10 C12 109.47(18)
C14 C13 P2 120.86(16)
C13 C14 N1 115.90(17)
C13 C14 C15 122.92(18)
N1 C14 C15 121.13(17)
C16 C15 C14 111.71(16)
C16 C15 C17 109.27(18)
C14 C15 C17 111.85(16)
C16 C15 C18 107.47(17)
C14 C15 C18 109.50(16)
C17 C15 C18 106.82(17)
C20 C19 P2 116.14(15)
N2 C20 C19 124.48(18)
N2 C20 C21 117.94(18)
C19 C20 C21 117.58(17)
C24 C21 C20 110.59(17)
C24 C21 C23 108.25(19)
C20 C21 C23 110.44(18)
C24 C21 C22 110.0(2)
C20 C21 C22 107.63(18)
C23 C21 C22 109.9(2)
C33 C25 C26 121.69(18)
C33 C25 N2 121.03(19)
C26 C25 N2 116.98(18)
C30 C26 C25 117.76(19)
C30 C26 C27 121.62(19)
C25 C26 C27 120.59(17)
C29 C27 C26 113.58(17)
C29 C27 C28 110.44(18)
C26 C27 C28 110.23(16)
C31 C30 C26 121.2(2)
C32 C31 C30 120.22(19)
C31 C32 C33 121.6(2)
C32 C33 C25 117.5(2)
C32 C33 C34 121.4(2)
C25 C33 C34 120.99(19)
C33 C34 C36 113.25(19)
C33 C34 C35 110.76(18)
C36 C34 C35 110.4(2)
C14 N1 C1 124.69(15)
C14 N1 P1 116.72(13)
C1 N1 P1 117.29(12)
C20 N2 C25 122.87(17)
N1 P1 Cl1 103.60(6)
N1 P1 P2 95.45(6)
Cl1 P1 P2 92.29(3)
C13 P2 C19 101.35(10)
C13 P2 P1 88.83(7)
C19 P2 P1 98.31(7)

loop_
_geom_bond_atom_site_label_1
_geom_bond_atom_site_label_2
_geom_bond_distance
C1 C9 1.408(3)
C1 C2 1.409(3)
C1 N1 1.459(2)
C2 C6 1.400(3)
C2 C3 1.513(3)
C3 C5 1.531(3)
C3 C4 1.536(3)
C6 C7 1.378(3)
C7 C8 1.389(3)
C8 C9 1.388(3)
C9 C10 1.524(3)
C10 C11 1.531(3)
C10 C12 1.531(3)
C13 C14 1.347(3)
C13 P2 1.804(2)
C14 N1 1.447(2)
C14 C15 1.536(3)
C15 C16 1.532(3)
C15 C17 1.538(3)
C15 C18 1.542(3)
C19 C20 1.526(3)
C19 P2 1.883(2)
C20 N2 1.270(3)
C20 C21 1.529(3)
C21 C24 1.525(3)
C21 C23 1.534(3)
C21 C22 1.539(3)
C25 C33 1.408(3)
C25 C26 1.409(3)
C25 N2 1.424(2)
C26 C30 1.397(3)
C26 C27 1.525(3)
C27 C29 1.523(3)
C27 C28 1.534(3)
C30 C31 1.380(3)
C31 C32 1.374(3)
C32 C33 1.397(3)
C33 C34 1.525(3)
C34 C36 1.526(3)
C34 C35 1.534(3)
Cl1 P1 2.1231(8)
N1 P1 1.6970(16)
P1 P2 2.2145(8)
